data_4519452
loop_
_publ_author_name
'Abdel Rahman Al Ahmad'
'Thierry Maris'
'Christian Pellerin'
'James D. Wuest'

_publ_section_title
;
 Adding a Pinch of Salt: Using Ionic Mixed-Crystal Seeds to Search for New
 Solid Forms
;
_journal_name_full 'Crystal Growth & Design'
_journal_page_first 7472
_journal_page_last 7481
_journal_paper_doi 10.1021/acs.cgd.3c00884
_journal_volume 23
_journal_year 2023
_chemical_formula_moiety 'C12 H14 N2, 2(Br)'
_chemical_formula_sum 'C12 H14 Br2 N2'
_chemical_formula_weight 346.07
_chemical_name_common 'Paraquat Dibromide'
_chemical_name_systematic
;
1,1'-dimethyl-4,4'-bipyridin-1-ium dibromide
;
_space_group_crystal_system monoclinic
_space_group_IT_number 14
_space_group_name_Hall '-P 2ybc'
_space_group_name_H-M_alt 'P 1 21/c 1'
_atom_sites_solution_hydrogens difmap
_atom_sites_solution_primary dual
_cell_angle_alpha 90
_cell_angle_beta 96.191(1)
_cell_angle_gamma 90
_cell_formula_units_Z 2
_cell_length_a 5.9183(2)
_cell_length_b 8.0344(2)
_cell_length_c 13.4237(4)
_cell_measurement_reflns_used 9989
_cell_measurement_temperature 100
_cell_measurement_theta_max 71.667
_cell_measurement_theta_min 3.312
_cell_volume 634.57(3)
_computing_cell_refinement
;
SAINT (2013) V8.40B; Integration Software for Single Crystal Data.
Bruker AXS Inc., Madison, WI 53719-1173.
;
_computing_data_collection
;
APEX 3 (2019) Bruker AXS Inc., Madison, WI 53719-1173.
;
_computing_data_reduction
;
SAINT (2013) V8.40B; Integration Software for Single Crystal Data.
Bruker AXS Inc., Madison, WI 53719-1173.
;
_computing_molecular_graphics 'Olex2 1.3 (Dolomanov et al., 2009)'
_computing_publication_material 'Olex2 1.3 (Dolomanov et al., 2009)'
_computing_structure_refinement 'XL  (Sheldrick, 2008)'
_computing_structure_solution 'SHELXT 2018/2 (Sheldrick, 2018)'
_diffrn_ambient_temperature 100
_diffrn_detector 'CCD area detector'
_diffrn_detector_area_resol_mean 8.3
_diffrn_detector_type 'Bruker APEX2 CCD'
_diffrn_measured_fraction_theta_full 0.996
_diffrn_measured_fraction_theta_max 0.994
_diffrn_measurement_device 'three-circle diffractometer'
_diffrn_measurement_device_type 'Bruker Smart APEX'
_diffrn_measurement_method '\w scans'
_diffrn_radiation_collimation 'Focusing mirrors'
_diffrn_radiation_monochromator 'Quazar MX Mirror Optics'
_diffrn_radiation_probe x-ray
_diffrn_radiation_type 'Cu K\a'
_diffrn_radiation_wavelength 1.54178
_diffrn_reflns_av_R_equivalents 0.0243
_diffrn_reflns_av_unetI/netI 0.0118
_diffrn_reflns_Laue_measured_fraction_full 0.996
_diffrn_reflns_Laue_measured_fraction_max 0.994
_diffrn_reflns_limit_h_max 6
_diffrn_reflns_limit_h_min -7
_diffrn_reflns_limit_k_max 9
_diffrn_reflns_limit_k_min -9
_diffrn_reflns_limit_l_max 16
_diffrn_reflns_limit_l_min -16
_diffrn_reflns_number 12462
_diffrn_reflns_point_group_measured_fraction_full 0.996
_diffrn_reflns_point_group_measured_fraction_max 0.994
_diffrn_reflns_theta_full 67.679
_diffrn_reflns_theta_max 71.660
_diffrn_reflns_theta_min 6.430
_diffrn_source 'Microfocus Source'
_diffrn_source_current 0.65
_diffrn_source_power 0.02912
_diffrn_source_target Cu
_diffrn_source_type 'Incoatec I\mS High Brilliance Microsource'
_diffrn_source_voltage 44.8
_exptl_absorpt_coefficient_mu 7.890
_exptl_absorpt_correction_T_max 0.2768
_exptl_absorpt_correction_T_min 0.1338
_exptl_absorpt_correction_type multi-scan
_exptl_absorpt_process_details
;
SADABS-2016/2 (Bruker,2016/2) was used for absorption correction.
wR2(int) was 0.1558 before and 0.0346 after correction.
The Ratio of minimum to maximum transmission is 0.4834.
The \l/2 correction factor is Not present.
;
_exptl_crystal_colour 'clear light colourless'
_exptl_crystal_colour_lustre clear
_exptl_crystal_colour_modifier light
_exptl_crystal_colour_primary colourless
_exptl_crystal_density_diffrn 1.811
_exptl_crystal_description needle
_exptl_crystal_F_000 340
_exptl_crystal_recrystallization_method 'crystallized from  H2O / DMSO on a microscope plate'
_exptl_crystal_size_max 0.25
_exptl_crystal_size_mid 0.08
_exptl_crystal_size_min 0.08
_refine_diff_density_max 0.328
_refine_diff_density_min -0.246
_refine_diff_density_rms 0.065
_refine_ls_extinction_coef .
_refine_ls_extinction_method none
_refine_ls_goodness_of_fit_ref 1.154
_refine_ls_hydrogen_treatment refall
_refine_ls_matrix_type full
_refine_ls_number_parameters 101
_refine_ls_number_reflns 1236
_refine_ls_number_restraints 0
_refine_ls_restrained_S_all 1.154
_refine_ls_R_factor_all 0.0188
_refine_ls_R_factor_gt 0.0188
_refine_ls_shift/su_max 0.001
_refine_ls_shift/su_mean 0.000
_refine_ls_structure_factor_coef Fsqd
_refine_ls_weighting_details 'w=1/[\s^2^(Fo^2^)+(0.0286P)^2^+0.4194P] where P=(Fo^2^+2Fc^2^)/3'
_refine_ls_weighting_scheme calc
_refine_ls_wR_factor_gt 0.0510
_refine_ls_wR_factor_ref 0.0510
_reflns_Friedel_coverage 0.000
_reflns_Friedel_fraction_full .
_reflns_Friedel_fraction_max .
_reflns_number_gt 1235
_reflns_number_total 1236
_reflns_threshold_expression 'I > 2\s(I)'
_cod_data_source_file S06_Pq-Br2_P21_c.cif
_cod_data_source_block jw22651
_cod_database_code 4519452

loop_
_space_group_symop_id
_space_group_symop_operation_xyz
1 'x, y, z'
2 '-x, y+1/2, -z+1/2'
3 '-x, -y, -z'
4 'x, -y-1/2, z-1/2'

loop_
_atom_site_label
_atom_site_type_symbol
_atom_site_fract_x
_atom_site_fract_y
_atom_site_fract_z
_atom_site_U_iso_or_equiv
_atom_site_adp_type
_atom_site_occupancy
_atom_site_site_symmetry_order
_atom_site_calc_flag
_atom_site_refinement_flags_posn
_atom_site_refinement_flags_adp
_atom_site_refinement_flags_occupancy
_atom_site_disorder_assembly
_atom_site_disorder_group
Br1 Br 0.82431(3) 0.41719(2) 0.32455(2) 0.02088(10) Uani 1 1 d . . . . .
N1 N 0.5165(3) 0.75575(18) 0.43162(11) 0.0186(3) Uani 1 1 d . . . . .
H1 H 0.491(4) 0.744(3) 0.5713(18) 0.021(6) Uiso 1 1 d . . . . .
H5 H 0.580(4) 0.795(3) 0.2959(18) 0.023(5) Uiso 1 1 d . . . . .
C1 C 0.5802(3) 0.7878(2) 0.52928(14) 0.0198(3) Uani 1 1 d . . . . .
H2 H 0.809(4) 0.901(3) 0.627(2) 0.028(6) Uiso 1 1 d . . . . .
C2 C 0.7689(3) 0.8826(2) 0.55800(14) 0.0197(4) Uani 1 1 d . . . . .
C3 C 0.8973(3) 0.9489(2) 0.48564(14) 0.0183(4) Uani 1 1 d . . . . .
C4 C 0.8243(3) 0.9155(2) 0.38507(15) 0.0207(4) Uani 1 1 d . . . . .
H4 H 0.904(4) 0.955(3) 0.3362(19) 0.025(6) Uiso 1 1 d . . . . .
C5 C 0.6367(3) 0.8170(2) 0.36036(14) 0.0214(4) Uani 1 1 d . . . . .
C6 C 0.3176(3) 0.6478(2) 0.40152(15) 0.0220(4) Uani 1 1 d . . . . .
H6A H 0.223(4) 0.705(3) 0.3511(18) 0.023(6) Uiso 1 1 d . . . . .
H6B H 0.366(5) 0.550(3) 0.375(2) 0.031(7) Uiso 1 1 d . . . . .
H6C H 0.237(4) 0.624(3) 0.4569(19) 0.025(6) Uiso 1 1 d . . . . .

loop_
_atom_site_aniso_label
_atom_site_aniso_U_11
_atom_site_aniso_U_22
_atom_site_aniso_U_33
_atom_site_aniso_U_23
_atom_site_aniso_U_13
_atom_site_aniso_U_12
Br1 0.02194(14) 0.02288(14) 0.01833(13) -0.00029(6) 0.00452(8) -0.00161(6)
N1 0.0193(7) 0.0165(7) 0.0201(7) 0.0003(6) 0.0025(6) 0.0011(6)
C1 0.0228(9) 0.0179(8) 0.0192(8) 0.0028(7) 0.0039(7) 0.0015(7)
C2 0.0236(9) 0.0185(8) 0.0169(9) 0.0021(7) 0.0019(7) 0.0010(7)
C3 0.0200(9) 0.0166(8) 0.0187(9) 0.0011(7) 0.0038(7) 0.0044(7)
C4 0.0215(9) 0.0229(9) 0.0184(9) 0.0011(6) 0.0050(7) 0.0007(7)
C5 0.0232(9) 0.0233(9) 0.0179(8) -0.0006(7) 0.0027(7) 0.0012(7)
C6 0.0219(9) 0.0211(9) 0.0232(9) 0.0002(7) 0.0028(7) -0.0023(7)

loop_
_atom_type_symbol
_atom_type_description
_atom_type_scat_dispersion_real
_atom_type_scat_dispersion_imag
_atom_type_scat_source
C C 0.0181 0.0091 'International Tables Vol C Tables 4.2.6.8 and 6.1.1.4'
H H 0.0000 0.0000 'International Tables Vol C Tables 4.2.6.8 and 6.1.1.4'
Br Br -0.6763 1.2805 'International Tables Vol C Tables 4.2.6.8 and 6.1.1.4'
N N 0.0311 0.0180 'International Tables Vol C Tables 4.2.6.8 and 6.1.1.4'

loop_
_geom_angle_atom_site_label_1
_geom_angle_atom_site_label_2
_geom_angle_atom_site_label_3
_geom_angle
_geom_angle_site_symmetry_1
_geom_angle_site_symmetry_3
C1 N1 C6 120.46(15) . .
C5 N1 C1 120.48(16) . .
C5 N1 C6 119.03(15) . .
N1 C1 H1 114.6(15) . .
N1 C1 C2 120.85(17) . .
C2 C1 H1 124.5(15) . .
C1 C2 H2 118.4(16) . .
C1 C2 C3 120.13(17) . .
C3 C2 H2 121.5(16) . .
C2 C3 C3 121.4(2) . 3_776
C4 C3 C2 117.53(17) . .
C4 C3 C3 121.1(2) . 3_776
C3 C4 H4 120.1(17) . .
C5 C4 C3 120.03(18) . .
C5 C4 H4 119.8(16) . .
N1 C5 H5 115.7(15) . .
N1 C5 C4 120.95(17) . .
C4 C5 H5 123.2(15) . .
N1 C6 H6A 107.5(14) . .
N1 C6 H6B 109.4(17) . .
N1 C6 H6C 111.0(15) . .
H6A C6 H6B 109(2) . .
H6A C6 H6C 110(2) . .
H6B C6 H6C 110(2) . .

loop_
_geom_bond_atom_site_label_1
_geom_bond_atom_site_label_2
_geom_bond_distance
_geom_bond_site_symmetry_2
N1 C1 1.349(2) .
N1 C5 1.345(2) .
N1 C6 1.483(2) .
C1 H1 0.89(2) .
C1 C2 1.372(3) .
C2 H2 0.94(3) .
C2 C3 1.402(3) .
C3 C3 1.483(4) 3_776
C3 C4 1.398(3) .
C4 H4 0.90(3) .
C4 C5 1.375(3) .
C5 H5 0.91(2) .
C6 H6A 0.95(3) .
C6 H6B 0.92(3) .
C6 H6C 0.95(3) .

loop_
_geom_torsion_atom_site_label_1
_geom_torsion_atom_site_label_2
_geom_torsion_atom_site_label_3
_geom_torsion_atom_site_label_4
_geom_torsion
_geom_torsion_site_symmetry_1
_geom_torsion_site_symmetry_2
_geom_torsion_site_symmetry_3
_geom_torsion_site_symmetry_4
N1 C1 C2 C3 0.6(3) . . . .
C1 N1 C5 C4 -1.0(3) . . . .
C1 C2 C3 C3 -179.7(2) . . . 3_776
C1 C2 C3 C4 0.4(3) . . . .
C2 C3 C4 C5 -1.8(3) . . . .
C3 C3 C4 C5 178.4(2) 3_776 . . .
C3 C4 C5 N1 2.1(3) . . . .
C5 N1 C1 C2 -0.3(3) . . . .
C6 N1 C1 C2 177.62(17) . . . .
C6 N1 C5 C4 -179.02(17) . . . .

_cod_database_fobs_code 4519452
